data_2002146
loop_
_publ_author_name
'Mueller-Buschbaum, H'
'Wulff, L'

_publ_section_title
;
Zur Kristallchemie der Kupfer(II)-Zink-Tellurate Cu5 Zn4 Te3 O18 und
Cu1.5 Zn1.5 Te O6, mit einer Notiz ueber Cu1.5 Co1.5 Te O6
;
_journal_name_full
;
Zeitschrift fuer Naturforschung, Teil B. Anorganische Chemie,
Organische Chemie (42,1987-)
;
_journal_page_first 53
_journal_page_last 57
_journal_volume 53
_journal_year 1998
_chemical_formula_analytical 'Cu1.6 Zn1.1 Te O5.7'
_chemical_formula_structural 'Cu5 Zn4 (Te O6)3'
_chemical_formula_sum 'Cu5 O18 Te3 Zn4'
_chemical_name_systematic 'Pentacopper tetrazinc tris(tellurate)'
_space_group_IT_number 5
_symmetry_cell_setting monoclinic
_symmetry_Int_Tables_number 5
_symmetry_space_group_name_Hall 'C 2y'
_symmetry_space_group_name_H-M 'C 1 2 1'
_cell_angle_alpha 90
_cell_angle_beta 93.272(15)
_cell_angle_gamma 90
_cell_formula_units_Z 4
_cell_length_a 14.8343(15)
_cell_length_b 8.8012(7)
_cell_length_c 10.375(2)
_cell_volume 1352.3
_refine_ls_R_factor_all 0.0795
_cod_database_code 2002146

loop_
_symmetry_equiv_pos_as_xyz
x,y,z
-x,y,-z
1/2+x,1/2+y,z
1/2-x,1/2+y,-z

loop_
_atom_site_aniso_label
_atom_site_aniso_U_11
_atom_site_aniso_U_12
_atom_site_aniso_U_13
_atom_site_aniso_U_22
_atom_site_aniso_U_23
_atom_site_aniso_U_33
Cu1 0.0050(2) 0. 0.0006(2) 0.0072(2) 0. 0.0096(2)
Te1 0.00606(4) 0.00016(4) 0.00033(4) 0.00568(4) 0.00011(4) 0.00877(4)
Te2 0.00671(6) 0.00035(6) 0.00018(5) 0.00591(5) 0.00021(6) 0.00760(6)
Te3 0.00576(6) -0.00016(6) -0.00054(5) 0.00566(6) 0.00048(6) 0.00850(7)
Cu2 0.00800(15) 0.00461(15) -0.00016(13) 0.0321(2) -0.0045(2) 0.0123(2)
Cu3 0.0062(2) -0.0056(2) -0.00029(13) 0.0500(3) 0.0053(2) 0.0074(2)
Cu4 0.01278(15) -0.00175(12) -0.00239(12) 0.00890(13) 0.00050(12) 0.01042(14)
Cu5 0.0178(2) 0.00793(14) -0.00118(15) 0.01025(14) 0.00140(14) 0.0140(2)
Cu6 0.0217(3) 0. 0.0030(3) 0.0174(3) 0. 0.0208(3)
Zn1 0.01438(15) -0.00215(13) 0.00492(14) 0.01070(14) -0.00192(14) 0.0214(2)
Zn2 0.00956(14) 0.00255(13) -0.00111(13) 0.01147(14) 0.00286(13) 0.0138(2)
Zn3 0.00990(14) 0.00077(11) 0.00194(12) 0.01056(13) 0.00203(12) 0.0163(2)
Zn4 0.00832(14) 0.00025(12) -0.00088(12) 0.00946(13) -0.00320(12) 0.01119(15)
O1 0.0078(7) -0.0044(7) 0.0021(6) 0.0090(7) -0.0023(7) 0.0114(8)
O2 0.0005(6) -0.0022(6) -0.0013(6) 0.0066(7) 0.0087(6) 0.0117(8)
O3 0.0083(8) -0.0105(7) 0.0002(7) 0.0144(8) -0.0023(7) 0.0141(9)
O4 0.0232(11) -0.0056(9) 0.0074(9) 0.0120(9) 0.0028(8) 0.0131(10)
O5 0.0140(9) 0.0007(9) 0.0075(8) 0.0123(9) 0.0029(9) 0.0162(10)
O6 0.0090(7) -0.0032(6) -0.0029(7) 0.0019(6) 0.0024(6) 0.0116(8)
O7 0.0128(9) -0.0011(8) 0.0015(8) 0.0130(9) -0.0001(8) 0.0189(10)
O8 0.0127(9) 0.0020(7) 0.0048(7) 0.0106(8) -0.0022(6) 0.0010(7)
O9 0.0074(8) 0.0033(7) 0.0031(7) 0.0099(8) -0.0012(7) 0.0107(8)
O10 0.0101(9) 0.0018(8) 0.0056(8) 0.0130(9) .0000(8) 0.0204(11)
O11 0.0146(9) -0.0040(7) -0.0048(8) 0.0084(8) -0.0029(8) 0.0173(10)
O12 0.0141(9) -0.0038(7) -0.0051(7) 0.0062(7) -0.0031(7) 0.0048(8)
O13 0.0070(7) 0.0074(6) -0.0074(6) 0.0091(8) -0.0008(6) 0.0060(7)
O14 0.0133(10) 0.0043(8) 0.0045(9) 0.016(1) 0.0077(9) 0.0267(13)
O15 0.0123(9) 0.0060(8) -0.0025(8) 0.0149(9) -0.0043(9) 0.0214(11)
O16 0.0070(7) 0.0052(6) -0.0018(6) 0.0038(7) 0.0016(6) 0.0034(7)
O17 0.0007(6) 0.0032(6) 0.0026(6) 0.0112(7) -0.0049(7) 0.0116(8)
O18 0.0179(10) 0.0094(8) -0.0030(9) 0.0105(8) 0.0037(8) 0.0160(11)

loop_
_atom_site_label
_atom_site_type_symbol
_atom_site_symmetry_multiplicity
_atom_site_Wyckoff_symbol
_atom_site_fract_x
_atom_site_fract_y
_atom_site_fract_z
_atom_site_occupancy
_atom_site_attached_hydrogens
_atom_site_calc_flag
Cu1 Cu2+ 2 a 0. 0. 0. 1. 0 d
Te1 Te6+ 4 c 0.00042(4) 0.80648(7) 0.25088(6) 1. 0 d
Te2 Te6+ 4 c 0.163250(11) 0.30258(2) 0.05387(2) 1. 0 d
Te3 Te6+ 4 c 0.163120(12) 0.30686(2) 0.55379(2) 1. 0 d
Cu2 Cu2+ 4 c 0.16261(3) 0.07380(6) 0.80998(4) 1. 0 d
Cu3 Cu2+ 4 c 0.16474(3) 0.51772(7) 0.30603(5) 1. 0 d
Cu4 Cu2+ 4 c 0.13793(3) 0.66511(4) 0.00775(4) 1. 0 d
Cu5 Cu2+ 4 c 0.14100(3) 0.94779(5) 0.50851(4) 1. 0 d
Cu6 Cu2+ 2 b 0. 0.60897(7) 0.5 1. 0 d
Zn1 Zn2+ 4 c 0.02292(3) 0.45919(4) 0.79739(4) 1. 0 d
Zn2 Zn2+ 4 c 0.02457(3) 0.15308(4) 0.30023(4) 1. 0 d
Zn3 Zn2+ 4 c 0.20410(2) 0.66799(4) 0.67679(4) 1. 0 d
Zn4 Zn2+ 4 c 0.20363(3) 0.94271(4) 0.17789(4) 1. 0 d
O1 O2- 4 c 0.07727(13) 0.3031(2) 0.6854(2) 1. 0 d
O2 O2- 4 c 0.09840(12) 0.4646(2) 0.4570(2) 1. 0 d
O3 O2- 4 c 0.24312(14) 0.7817(2) 0.0685(2) 1. 0 d
O4 O2- 4 c 0.1002(2) 0.1486(3) -0.0450(2) 1. 0 d
O5 O2- 4 c 0.0752(2) 0.3109(3) 0.1812(2) 1. 0 d
O6 O2- 4 c -0.07333(14) 0.6375(2) 0.3054(2) 1. 0 d
O7 O2- 4 c 0.0725(2) 0.6474(3) 0.1819(2) 1. 0 d
O8 O2- 4 c -0.0706(2) 0.9688(2) 0.3197(2) 1. 0 d
O9 O2- 4 c 0.25350(14) 0.3236(2) 0.4229(2) 1. 0 d
O10 O2- 4 c 0.0740(2) 0.9639(3) 0.1897(3) 1. 0 d
O11 O2- 4 c 0.1081(2) 0.1475(2) 0.4536(2) 1. 0 d
O12 O2- 4 c 0.1055(2) 0.4584(2) -0.0487(2) 1. 0 d
O13 O2- 4 c 0.07075(13) 0.8275(2) -0.0897(2) 1. 0 d
O14 O2- 4 c 0.0691(2) 0.7841(3) 0.4068(3) 1. 0 d
O15 O2- 4 c 0.2661(2) 0.6556(3) 0.8481(3) 1. 0 d
O16 O2- 4 c 0.25902(14) 0.9552(2) 0.3568(2) 1. 0 d
O17 O2- 4 c 0.22504(13) 0.4568(2) 0.1505(2) 1. 0 d
O18 O2- 4 c 0.2261(2) 0.1414(3) 0.6443(3) 1. 0 d

loop_
_atom_type_symbol
_atom_type_oxidation_number
Cu2+ 2.000
Te6+ 6.000
Zn2+ 2.000
O2- -2.000
